data_7026049
loop_
_publ_author_name
'Tanabe, Taro'
'Brennessel, William W.'
'Clot, Eric'
'Eisenstein, Odile'
'Jones, William D.'

_publ_section_title
;
 Synthesis, structure, and reductive elimination in the series
 Tp'Rh(PR3)(Ar(F))H; determination of rhodium-carbon bond energies of
 fluoroaryl substituents.
;
_journal_issue 43
_journal_name_full 'Dalton transactions (Cambridge, England : 2003)'
_journal_page_first 10495
_journal_page_last 10509
_journal_paper_doi 10.1039/c0dt00157k
_journal_volume 39
_journal_year 2010
_chemical_formula_moiety 'C29 H35 B F4 N6 P Rh'
_chemical_formula_sum 'C29 H35 B F4 N6 P Rh'
_chemical_formula_weight 688.32
_chemical_name_common jontt14
_chemical_name_systematic
;
?
;
_space_group_IT_number 14
_symmetry_cell_setting monoclinic
_symmetry_space_group_name_Hall '-P 2yn'
_symmetry_space_group_name_H-M 'P 1 21/n 1'
_atom_sites_solution_hydrogens geom
_atom_sites_solution_primary direct
_atom_sites_solution_secondary difmap
_audit_creation_method SHELXL-97
_cell_angle_alpha 90.00
_cell_angle_beta 109.712(1)
_cell_angle_gamma 90.00
_cell_formula_units_Z 4
_cell_length_a 11.9400(8)
_cell_length_b 18.7449(13)
_cell_length_c 14.5298(10)
_cell_measurement_reflns_used 3862
_cell_measurement_temperature 173(1)
_cell_measurement_theta_max 33.99
_cell_measurement_theta_min 2.17
_cell_volume 3061.4(4)
_computing_cell_refinement 'SAINT (Bruker, 2009)'
_computing_data_collection 'APEX2 (Bruker, 2009)'
_computing_data_reduction 'SAINT (Bruker, 2009)'
_computing_molecular_graphics 'SHELXTL (Sheldrick, 2008)'
_computing_publication_material 'SHELXTL (Sheldrick, 2008)'
_computing_structure_refinement 'SHELXL-97 (Sheldrick, 2008)'
_computing_structure_solution 'SIR97 (Altomare et al., 1999)'
_diffrn_ambient_temperature 173(1)
_diffrn_measured_fraction_theta_full 0.993
_diffrn_measured_fraction_theta_max 0.993
_diffrn_measurement_device_type 'Bruker SMART APEX II CCD Platform'
_diffrn_measurement_method 'area detector, \w scans per \f'
_diffrn_radiation_monochromator graphite
_diffrn_radiation_source 'fine-focus sealed tube'
_diffrn_radiation_type MoK\a
_diffrn_radiation_wavelength 0.71073
_diffrn_reflns_av_R_equivalents 0.0421
_diffrn_reflns_av_sigmaI/netI 0.0369
_diffrn_reflns_limit_h_max 20
_diffrn_reflns_limit_h_min -20
_diffrn_reflns_limit_k_max 32
_diffrn_reflns_limit_k_min -32
_diffrn_reflns_limit_l_max 24
_diffrn_reflns_limit_l_min -24
_diffrn_reflns_number 74523
_diffrn_reflns_theta_full 37.78
_diffrn_reflns_theta_max 37.78
_diffrn_reflns_theta_min 1.84
_diffrn_standards_number 0
_exptl_absorpt_coefficient_mu 0.664
_exptl_absorpt_correction_T_max 0.8898
_exptl_absorpt_correction_T_min 0.8462
_exptl_absorpt_correction_type multi-scan
_exptl_absorpt_process_details 'SADABS (Sheldrick, 2008)'
_exptl_crystal_colour colorless
_exptl_crystal_density_diffrn 1.493
_exptl_crystal_density_method 'not measured'
_exptl_crystal_description block
_exptl_crystal_F_000 1408
_exptl_crystal_size_max 0.26
_exptl_crystal_size_mid 0.22
_exptl_crystal_size_min 0.18
_refine_diff_density_max 0.953
_refine_diff_density_min -0.404
_refine_diff_density_rms 0.083
_refine_ls_extinction_method none
_refine_ls_goodness_of_fit_ref 0.996
_refine_ls_hydrogen_treatment mixed
_refine_ls_matrix_type full
_refine_ls_number_parameters 391
_refine_ls_number_reflns 16316
_refine_ls_number_restraints 0
_refine_ls_restrained_S_all 0.996
_refine_ls_R_factor_all 0.0826
_refine_ls_R_factor_gt 0.0427
_refine_ls_shift/su_max 0.002
_refine_ls_shift/su_mean 0.000
_refine_ls_structure_factor_coef Fsqd
_refine_ls_weighting_details 'calc w=1/[\s^2^(Fo^2^)+(0.0574P)^2^+0.3760P] where P=(Fo^2^+2Fc^2^)/3'
_refine_ls_weighting_scheme calc
_refine_ls_wR_factor_gt 0.1005
_refine_ls_wR_factor_ref 0.1209
_reflns_number_gt 9949
_reflns_number_total 16316
_reflns_threshold_expression >2sigma(I)
_cod_data_source_file c0dt00157k.txt
_cod_data_source_block jontt14_cmpd9c
_cod_database_code 7026049

loop_
_symmetry_equiv_pos_as_xyz
'x, y, z'
'-x+1/2, y+1/2, -z+1/2'
'-x, -y, -z'
'x-1/2, -y-1/2, z-1/2'

loop_
_atom_site_label
_atom_site_type_symbol
_atom_site_fract_x
_atom_site_fract_y
_atom_site_fract_z
_atom_site_U_iso_or_equiv
_atom_site_adp_type
_atom_site_occupancy
_atom_site_symmetry_multiplicity
_atom_site_calc_flag
_atom_site_refinement_flags
Rh1 Rh 0.344700(11) 0.364525(7) 0.614981(9) 0.03488(4) Uani 1 1 d .
H1 H 0.3311(15) 0.4453(10) 0.6191(13) 0.034(5) Uiso 1 1 d .
P1 P 0.45511(5) 0.37078(2) 0.77568(4) 0.04326(11) Uani 1 1 d .
N1 N 0.36552(13) 0.24556(8) 0.60069(11) 0.0394(3) Uani 1 1 d .
N2 N 0.39215(14) 0.22517(9) 0.52002(11) 0.0449(3) Uani 1 1 d .
N3 N 0.24887(13) 0.36425(7) 0.46403(10) 0.0354(3) Uani 1 1 d .
N4 N 0.29440(13) 0.32566(8) 0.40471(10) 0.0395(3) Uani 1 1 d .
N5 N 0.49571(14) 0.38019(10) 0.56755(12) 0.0454(3) Uani 1 1 d .
N6 N 0.51063(14) 0.33118(10) 0.50234(12) 0.0489(4) Uani 1 1 d .
B1 B 0.40866(19) 0.28057(13) 0.44886(15) 0.0462(5) Uani 1 1 d .
H1B H 0.4278 0.2559 0.3950 0.055 Uiso 1 1 calc R
C1 C 0.35248(16) 0.18516(10) 0.64546(13) 0.0416(4) Uani 1 1 d .
C2 C 0.3723(2) 0.12643(10) 0.59383(15) 0.0490(4) Uani 1 1 d .
H2 H 0.3695 0.0775 0.6101 0.059 Uiso 1 1 calc R
C3 C 0.3965(2) 0.15313(12) 0.51573(15) 0.0522(5) Uani 1 1 d .
C4 C 0.15531(14) 0.40046(9) 0.40621(13) 0.0389(3) Uani 1 1 d .
C5 C 0.14061(17) 0.38577(11) 0.30954(14) 0.0440(4) Uani 1 1 d .
H5 H 0.0808 0.4044 0.2535 0.053 Uiso 1 1 calc R
C6 C 0.22963(16) 0.33877(10) 0.31030(13) 0.0417(4) Uani 1 1 d .
C7 C 0.58467(17) 0.42775(13) 0.58387(16) 0.0553(5) Uani 1 1 d .
C8 C 0.65735(19) 0.40675(17) 0.53025(19) 0.0697(7) Uani 1 1 d .
H8 H 0.7278 0.4299 0.5296 0.084 Uiso 1 1 calc R
C9 C 0.60837(18) 0.34750(16) 0.47981(17) 0.0612(6) Uani 1 1 d .
C10 C 0.08292(17) 0.44872(11) 0.44592(15) 0.0492(4) Uani 1 1 d .
H10A H 0.1343 0.4705 0.5068 0.074 Uiso 1 1 calc R
H10B H 0.0202 0.4211 0.4589 0.074 Uiso 1 1 calc R
H10C H 0.0468 0.4862 0.3981 0.074 Uiso 1 1 calc R
C11 C 0.2563(2) 0.30688(14) 0.22578(15) 0.0578(5) Uani 1 1 d .
H11A H 0.1917 0.3183 0.1650 0.087 Uiso 1 1 calc R
H11B H 0.2633 0.2550 0.2338 0.087 Uiso 1 1 calc R
H11C H 0.3312 0.3265 0.2231 0.087 Uiso 1 1 calc R
C12 C 0.3188(2) 0.18218(11) 0.73469(16) 0.0518(5) Uani 1 1 d .
H12A H 0.2677 0.2229 0.7354 0.078 Uiso 1 1 calc R
H12B H 0.3908 0.1839 0.7927 0.078 Uiso 1 1 calc R
H12C H 0.2758 0.1377 0.7350 0.078 Uiso 1 1 calc R
C13 C 0.4275(3) 0.11398(15) 0.43703(19) 0.0790(8) Uani 1 1 d .
H13A H 0.5042 0.1311 0.4352 0.118 Uiso 1 1 calc R
H13B H 0.3657 0.1227 0.3736 0.118 Uiso 1 1 calc R
H13C H 0.4326 0.0627 0.4511 0.118 Uiso 1 1 calc R
C14 C 0.5964(2) 0.49273(15) 0.64374(18) 0.0696(7) Uani 1 1 d .
H14A H 0.5172 0.5095 0.6400 0.104 Uiso 1 1 calc R
H14B H 0.6365 0.5300 0.6191 0.104 Uiso 1 1 calc R
H14C H 0.6432 0.4819 0.7119 0.104 Uiso 1 1 calc R
C15 C 0.6491(2) 0.3034(2) 0.4102(2) 0.0863(10) Uani 1 1 d .
H15A H 0.7255 0.3216 0.4090 0.129 Uiso 1 1 calc R
H15B H 0.5898 0.3063 0.3445 0.129 Uiso 1 1 calc R
H15C H 0.6583 0.2536 0.4320 0.129 Uiso 1 1 calc R
C16 C 0.18994(16) 0.35668(8) 0.64456(13) 0.0363(3) Uani 1 1 d .
C17 C 0.15412(18) 0.40369(9) 0.70396(13) 0.0419(4) Uani 1 1 d .
F1 F 0.22615(12) 0.45810(6) 0.74975(10) 0.0585(3) Uani 1 1 d .
C18 C 0.04679(19) 0.40069(9) 0.71921(14) 0.0444(4) Uani 1 1 d .
F2 F 0.02322(13) 0.45019(6) 0.77834(10) 0.0634(4) Uani 1 1 d .
C19 C -0.03662(19) 0.35044(10) 0.67533(16) 0.0473(4) Uani 1 1 d .
H19 H -0.1110 0.3481 0.6856 0.057 Uiso 1 1 calc R
C20 C -0.00596(16) 0.30332(9) 0.61516(15) 0.0432(4) Uani 1 1 d .
F3 F -0.08527(11) 0.25275(7) 0.56791(10) 0.0601(3) Uani 1 1 d .
C21 C 0.10225(15) 0.30666(9) 0.60077(13) 0.0381(3) Uani 1 1 d .
F4 F 0.11811(10) 0.25737(6) 0.53781(9) 0.0492(3) Uani 1 1 d .
C22 C 0.4608(2) 0.52104(11) 0.79903(18) 0.0566(5) Uani 1 1 d .
H22 H 0.3895 0.5224 0.7442 0.068 Uiso 1 1 calc R
C23 C 0.5102(2) 0.58397(11) 0.84534(19) 0.0625(6) Uani 1 1 d .
H23 H 0.4718 0.6281 0.8225 0.075 Uiso 1 1 calc R
C24 C 0.6129(3) 0.58303(12) 0.92285(18) 0.0720(7) Uani 1 1 d .
H24 H 0.6483 0.6265 0.9521 0.086 Uiso 1 1 calc R
C25 C 0.6650(3) 0.51945(14) 0.9587(2) 0.0956(12) Uani 1 1 d .
H25 H 0.7359 0.5186 1.0139 0.115 Uiso 1 1 calc R
C26 C 0.6145(3) 0.45607(13) 0.91453(18) 0.0827(9) Uani 1 1 d .
H26 H 0.6495 0.4120 0.9417 0.099 Uiso 1 1 calc R
C27 C 0.5152(2) 0.45585(10) 0.83262(14) 0.0515(5) Uani 1 1 d .
C28 C 0.3928(3) 0.33867(14) 0.86685(17) 0.0723(7) Uani 1 1 d .
H28A H 0.4573 0.3303 0.9288 0.109 Uiso 1 1 calc R
H28B H 0.3497 0.2940 0.8441 0.109 Uiso 1 1 calc R
H28C H 0.3381 0.3745 0.8766 0.109 Uiso 1 1 calc R
C29 C 0.5861(2) 0.31557(12) 0.79766(17) 0.0594(6) Uani 1 1 d .
H29A H 0.6301 0.3135 0.8680 0.089 Uiso 1 1 calc R
H29B H 0.6370 0.3360 0.7638 0.089 Uiso 1 1 calc R
H29C H 0.5620 0.2673 0.7730 0.089 Uiso 1 1 calc R

loop_
_atom_site_aniso_label
_atom_site_aniso_U_11
_atom_site_aniso_U_22
_atom_site_aniso_U_33
_atom_site_aniso_U_23
_atom_site_aniso_U_13
_atom_site_aniso_U_12
Rh1 0.03607(7) 0.03660(7) 0.03424(7) 0.00324(5) 0.01485(5) 0.00535(5)
P1 0.0564(3) 0.0355(2) 0.0354(2) 0.00125(17) 0.01212(19) 0.00668(19)
N1 0.0413(7) 0.0415(7) 0.0371(7) 0.0020(6) 0.0153(6) 0.0094(6)
N2 0.0510(9) 0.0480(8) 0.0388(7) 0.0026(6) 0.0192(6) 0.0177(7)
N3 0.0347(6) 0.0385(7) 0.0358(6) 0.0042(5) 0.0157(5) 0.0068(5)
N4 0.0388(7) 0.0477(8) 0.0364(7) 0.0043(6) 0.0184(6) 0.0069(6)
N5 0.0351(7) 0.0600(9) 0.0419(8) 0.0067(7) 0.0142(6) 0.0040(6)
N6 0.0374(7) 0.0690(11) 0.0444(8) 0.0080(8) 0.0190(6) 0.0134(7)
B1 0.0470(11) 0.0576(12) 0.0391(9) 0.0038(9) 0.0213(8) 0.0161(9)
C1 0.0422(9) 0.0404(9) 0.0387(8) 0.0031(7) 0.0092(7) 0.0073(7)
C2 0.0552(11) 0.0400(9) 0.0437(9) 0.0007(7) 0.0059(8) 0.0124(8)
C3 0.0598(12) 0.0515(10) 0.0426(9) -0.0013(8) 0.0138(9) 0.0222(9)
C4 0.0354(8) 0.0393(8) 0.0422(8) 0.0076(7) 0.0134(6) 0.0030(6)
C5 0.0383(8) 0.0494(9) 0.0413(9) 0.0096(7) 0.0096(7) 0.0002(7)
C6 0.0405(8) 0.0493(9) 0.0365(8) 0.0048(7) 0.0146(7) -0.0043(7)
C7 0.0368(9) 0.0775(14) 0.0482(10) 0.0107(10) 0.0099(8) -0.0048(9)
C8 0.0339(9) 0.116(2) 0.0620(13) 0.0187(14) 0.0195(9) -0.0011(12)
C9 0.0350(9) 0.1010(18) 0.0513(11) 0.0143(12) 0.0195(8) 0.0134(10)
C10 0.0450(10) 0.0472(10) 0.0562(11) 0.0094(8) 0.0180(8) 0.0138(8)
C11 0.0616(12) 0.0771(15) 0.0405(10) 0.0010(10) 0.0248(9) -0.0001(11)
C12 0.0636(12) 0.0447(10) 0.0511(11) 0.0079(8) 0.0246(9) 0.0022(9)
C13 0.115(2) 0.0675(15) 0.0591(14) -0.0050(12) 0.0350(15) 0.0402(16)
C14 0.0568(13) 0.0879(18) 0.0608(13) 0.0009(13) 0.0154(11) -0.0251(12)
C15 0.0518(13) 0.149(3) 0.0700(16) 0.0017(18) 0.0360(12) 0.0194(16)
C16 0.0413(8) 0.0344(7) 0.0372(8) 0.0041(6) 0.0185(6) 0.0053(6)
C17 0.0549(10) 0.0336(8) 0.0453(9) 0.0018(7) 0.0275(8) 0.0032(7)
F1 0.0715(8) 0.0467(6) 0.0704(8) -0.0175(6) 0.0409(7) -0.0091(6)
C18 0.0625(11) 0.0333(8) 0.0509(10) 0.0056(7) 0.0368(9) 0.0083(7)
F2 0.0898(9) 0.0472(6) 0.0790(9) -0.0062(6) 0.0623(8) 0.0048(6)
C19 0.0531(10) 0.0396(9) 0.0620(12) 0.0111(8) 0.0363(9) 0.0082(7)
C20 0.0433(9) 0.0366(8) 0.0537(10) 0.0061(7) 0.0217(8) 0.0025(7)
F3 0.0483(6) 0.0530(7) 0.0826(9) -0.0088(6) 0.0267(6) -0.0071(5)
C21 0.0438(8) 0.0346(7) 0.0396(8) 0.0026(6) 0.0190(7) 0.0073(6)
F4 0.0458(6) 0.0490(6) 0.0547(6) -0.0140(5) 0.0195(5) 0.0024(5)
C22 0.0597(12) 0.0429(10) 0.0661(13) 0.0002(9) 0.0195(10) 0.0033(9)
C23 0.0774(16) 0.0389(10) 0.0734(15) -0.0018(10) 0.0284(13) 0.0051(10)
C24 0.114(2) 0.0438(11) 0.0514(12) -0.0109(9) 0.0193(13) 0.0011(12)
C25 0.135(3) 0.0549(14) 0.0550(14) -0.0139(11) -0.0230(16) 0.0112(15)
C26 0.115(2) 0.0481(12) 0.0518(12) -0.0082(10) -0.0157(13) 0.0168(13)
C27 0.0720(13) 0.0389(9) 0.0395(9) -0.0017(7) 0.0132(9) 0.0056(9)
C28 0.116(2) 0.0626(14) 0.0416(11) 0.0044(10) 0.0302(13) -0.0040(14)
C29 0.0638(13) 0.0443(10) 0.0553(12) -0.0048(9) 0.0004(10) 0.0154(9)

loop_
_atom_type_symbol
_atom_type_description
_atom_type_scat_dispersion_real
_atom_type_scat_dispersion_imag
_atom_type_scat_source
C C 0.0033 0.0016 'International Tables Vol C Tables 4.2.6.8 and 6.1.1.4'
H H 0.0000 0.0000 'International Tables Vol C Tables 4.2.6.8 and 6.1.1.4'
B B 0.0013 0.0007 'International Tables Vol C Tables 4.2.6.8 and 6.1.1.4'
N N 0.0061 0.0033 'International Tables Vol C Tables 4.2.6.8 and 6.1.1.4'
F F 0.0171 0.0103 'International Tables Vol C Tables 4.2.6.8 and 6.1.1.4'
P P 0.1023 0.0942 'International Tables Vol C Tables 4.2.6.8 and 6.1.1.4'
Rh Rh -1.1178 0.9187 'International Tables Vol C Tables 4.2.6.8 and 6.1.1.4'

loop_
_geom_angle_atom_site_label_1
_geom_angle_atom_site_label_2
_geom_angle_atom_site_label_3
_geom_angle
C16 Rh1 N3 90.38(6)
C16 Rh1 N5 172.81(6)
N3 Rh1 N5 83.49(6)
C16 Rh1 N1 94.81(6)
N3 Rh1 N1 86.55(5)
N5 Rh1 N1 88.58(6)
C16 Rh1 P1 92.30(5)
N3 Rh1 P1 176.23(4)
N5 Rh1 P1 93.66(5)
N1 Rh1 P1 95.85(4)
C16 Rh1 H1 87.0(7)
N3 Rh1 H1 90.9(7)
N5 Rh1 H1 89.4(7)
N1 Rh1 H1 176.9(7)
P1 Rh1 H1 86.6(7)
C29 P1 C28 102.85(13)
C29 P1 C27 103.60(11)
C28 P1 C27 98.78(11)
C29 P1 Rh1 108.66(8)
C28 P1 Rh1 119.54(10)
C27 P1 Rh1 120.99(7)
C1 N1 N2 106.16(15)
C1 N1 Rh1 138.93(12)
N2 N1 Rh1 114.75(11)
C3 N2 N1 109.97(16)
C3 N2 B1 129.25(16)
N1 N2 B1 120.75(15)
C4 N3 N4 107.34(14)
C4 N3 Rh1 134.46(12)
N4 N3 Rh1 117.73(10)
C6 N4 N3 109.27(14)
C6 N4 B1 130.00(15)
N3 N4 B1 120.58(14)
C7 N5 N6 106.64(16)
C7 N5 Rh1 136.85(15)
N6 N5 Rh1 116.50(12)
C9 N6 N5 109.86(19)
C9 N6 B1 128.44(19)
N5 N6 B1 119.87(14)
N2 B1 N6 109.89(16)
N2 B1 N4 110.82(15)
N6 B1 N4 108.10(16)
N2 B1 H1B 109.3
N6 B1 H1B 109.3
N4 B1 H1B 109.3
N1 C1 C2 109.66(18)
N1 C1 C12 124.49(17)
C2 C1 C12 125.83(18)
C3 C2 C1 106.31(18)
C3 C2 H2 126.8
C1 C2 H2 126.8
N2 C3 C2 107.89(17)
N2 C3 C13 123.0(2)
C2 C3 C13 129.1(2)
N3 C4 C5 109.30(16)
N3 C4 C10 122.34(16)
C5 C4 C10 128.36(16)
C6 C5 C4 106.61(16)
C6 C5 H5 126.7
C4 C5 H5 126.7
N4 C6 C5 107.48(16)
N4 C6 C11 123.68(18)
C5 C6 C11 128.83(18)
N5 C7 C8 108.4(2)
N5 C7 C14 124.3(2)
C8 C7 C14 127.2(2)
C9 C8 C7 107.2(2)
C9 C8 H8 126.4
C7 C8 H8 126.4
N6 C9 C8 107.8(2)
N6 C9 C15 122.6(3)
C8 C9 C15 129.5(2)
C4 C10 H10A 109.5
C4 C10 H10B 109.5
H10A C10 H10B 109.5
C4 C10 H10C 109.5
H10A C10 H10C 109.5
H10B C10 H10C 109.5
C6 C11 H11A 109.5
C6 C11 H11B 109.5
H11A C11 H11B 109.5
C6 C11 H11C 109.5
H11A C11 H11C 109.5
H11B C11 H11C 109.5
C1 C12 H12A 109.5
C1 C12 H12B 109.5
H12A C12 H12B 109.5
C1 C12 H12C 109.5
H12A C12 H12C 109.5
H12B C12 H12C 109.5
C3 C13 H13A 109.5
C3 C13 H13B 109.5
H13A C13 H13B 109.5
C3 C13 H13C 109.5
H13A C13 H13C 109.5
H13B C13 H13C 109.5
C7 C14 H14A 109.5
C7 C14 H14B 109.5
H14A C14 H14B 109.5
C7 C14 H14C 109.5
H14A C14 H14C 109.5
H14B C14 H14C 109.5
C9 C15 H15A 109.5
C9 C15 H15B 109.5
H15A C15 H15B 109.5
C9 C15 H15C 109.5
H15A C15 H15C 109.5
H15B C15 H15C 109.5
C21 C16 C17 111.60(15)
C21 C16 Rh1 123.27(12)
C17 C16 Rh1 124.93(13)
F1 C17 C18 115.08(15)
F1 C17 C16 120.13(16)
C18 C17 C16 124.77(18)
F2 C18 C19 119.60(17)
F2 C18 C17 118.57(18)
C19 C18 C17 121.83(16)
C18 C19 C20 115.57(17)
C18 C19 H19 122.2
C20 C19 H19 122.2
F3 C20 C19 118.79(16)
F3 C20 C21 119.12(16)
C19 C20 C21 122.08(18)
F4 C21 C20 114.98(16)
F4 C21 C16 120.87(15)
C20 C21 C16 124.14(16)
C23 C22 C27 120.3(2)
C23 C22 H22 119.9
C27 C22 H22 119.9
C24 C23 C22 120.6(2)
C24 C23 H23 119.7
C22 C23 H23 119.7
C23 C24 C25 119.8(2)
C23 C24 H24 120.1
C25 C24 H24 120.1
C24 C25 C26 120.0(3)
C24 C25 H25 120.0
C26 C25 H25 120.0
C27 C26 C25 121.3(2)
C27 C26 H26 119.4
C25 C26 H26 119.4
C26 C27 C22 117.9(2)
C26 C27 P1 119.27(16)
C22 C27 P1 122.79(17)
P1 C28 H28A 109.5
P1 C28 H28B 109.5
H28A C28 H28B 109.5
P1 C28 H28C 109.5
H28A C28 H28C 109.5
H28B C28 H28C 109.5
P1 C29 H29A 109.5
P1 C29 H29B 109.5
H29A C29 H29B 109.5
P1 C29 H29C 109.5
H29A C29 H29C 109.5
H29B C29 H29C 109.5

loop_
_geom_bond_atom_site_label_1
_geom_bond_atom_site_label_2
_geom_bond_distance
Rh1 C16 2.0388(17)
Rh1 N3 2.1040(15)
Rh1 N5 2.1565(16)
Rh1 N1 2.2611(15)
Rh1 P1 2.2643(5)
Rh1 H1 1.53(2)
P1 C29 1.812(2)
P1 C28 1.826(3)
P1 C27 1.828(2)
N1 C1 1.341(2)
N1 N2 1.368(2)
N2 C3 1.354(3)
N2 B1 1.524(3)
N3 C4 1.335(2)
N3 N4 1.3704(19)
N4 C6 1.351(2)
N4 B1 1.548(2)
N5 C7 1.345(3)
N5 N6 1.374(2)
N6 C9 1.349(3)
N6 B1 1.532(3)
B1 H1B 1.0000
C1 C2 1.397(3)
C1 C12 1.482(3)
C2 C3 1.357(3)
C2 H2 0.9500
C3 C13 1.506(3)
C4 C5 1.383(3)
C4 C10 1.495(3)
C5 C6 1.378(3)
C5 H5 0.9500
C6 C11 1.493(3)
C7 C8 1.404(3)
C7 C14 1.476(4)
C8 C9 1.350(4)
C8 H8 0.9500
C9 C15 1.508(4)
C10 H10A 0.9800
C10 H10B 0.9800
C10 H10C 0.9800
C11 H11A 0.9800
C11 H11B 0.9800
C11 H11C 0.9800
C12 H12A 0.9800
C12 H12B 0.9800
C12 H12C 0.9800
C13 H13A 0.9800
C13 H13B 0.9800
C13 H13C 0.9800
C14 H14A 0.9800
C14 H14B 0.9800
C14 H14C 0.9800
C15 H15A 0.9800
C15 H15B 0.9800
C15 H15C 0.9800
C16 C21 1.390(2)
C16 C17 1.398(2)
C17 F1 1.355(2)
C17 C18 1.373(3)
C18 F2 1.357(2)
C18 C19 1.363(3)
C19 C20 1.376(3)
C19 H19 0.9500
C20 F3 1.352(2)
C20 C21 1.378(2)
C21 F4 1.3575(19)
C22 C23 1.387(3)
C22 C27 1.393(3)
C22 H22 0.9500
C23 C24 1.356(4)
C23 H23 0.9500
C24 C25 1.364(4)
C24 H24 0.9500
C25 C26 1.388(4)
C25 H25 0.9500
C26 C27 1.368(3)
C26 H26 0.9500
C28 H28A 0.9800
C28 H28B 0.9800
C28 H28C 0.9800
C29 H29A 0.9800
C29 H29B 0.9800
C29 H29C 0.9800

loop_
_geom_torsion_atom_site_label_1
_geom_torsion_atom_site_label_2
_geom_torsion_atom_site_label_3
_geom_torsion_atom_site_label_4
_geom_torsion
C16 Rh1 P1 C29 137.57(10)
N3 Rh1 P1 C29 -87.0(6)
N5 Rh1 P1 C29 -46.45(10)
N1 Rh1 P1 C29 42.49(10)
C16 Rh1 P1 C28 20.10(12)
N3 Rh1 P1 C28 155.5(6)
N5 Rh1 P1 C28 -163.93(12)
N1 Rh1 P1 C28 -74.98(11)
C16 Rh1 P1 C27 -102.94(10)
N3 Rh1 P1 C27 32.5(6)
N5 Rh1 P1 C27 73.04(10)
N1 Rh1 P1 C27 161.99(10)
C16 Rh1 N1 C1 -41.78(19)
N3 Rh1 N1 C1 -131.88(19)
N5 Rh1 N1 C1 144.57(19)
P1 Rh1 N1 C1 51.04(19)
C16 Rh1 N1 N2 132.75(12)
N3 Rh1 N1 N2 42.66(12)
N5 Rh1 N1 N2 -40.90(12)
P1 Rh1 N1 N2 -134.43(11)
C1 N1 N2 C3 -0.5(2)
Rh1 N1 N2 C3 -176.80(13)
C1 N1 N2 B1 177.72(16)
Rh1 N1 N2 B1 1.4(2)
C16 Rh1 N3 C4 49.77(17)
N5 Rh1 N3 C4 -126.47(17)
N1 Rh1 N3 C4 144.56(17)
P1 Rh1 N3 C4 -85.7(6)
C16 Rh1 N3 N4 -139.35(12)
N5 Rh1 N3 N4 44.41(12)
N1 Rh1 N3 N4 -44.56(12)
P1 Rh1 N3 N4 85.2(6)
C4 N3 N4 C6 0.69(19)
Rh1 N3 N4 C6 -172.50(11)
C4 N3 N4 B1 176.62(16)
Rh1 N3 N4 B1 3.4(2)
C16 Rh1 N5 C7 93.2(6)
N3 Rh1 N5 C7 124.8(2)
N1 Rh1 N5 C7 -148.5(2)
P1 Rh1 N5 C7 -52.8(2)
C16 Rh1 N5 N6 -85.9(6)
N3 Rh1 N5 N6 -54.33(13)
N1 Rh1 N5 N6 32.36(13)
P1 Rh1 N5 N6 128.13(12)
C7 N5 N6 C9 0.9(2)
Rh1 N5 N6 C9 -179.70(13)
C7 N5 N6 B1 -164.92(17)
Rh1 N5 N6 B1 14.4(2)
C3 N2 B1 N6 -122.3(2)
N1 N2 B1 N6 59.8(2)
C3 N2 B1 N4 118.3(2)
N1 N2 B1 N4 -59.6(2)
C9 N6 B1 N2 125.5(2)
N5 N6 B1 N2 -71.5(2)
C9 N6 B1 N4 -113.4(2)
N5 N6 B1 N4 49.5(2)
C6 N4 B1 N2 -126.27(19)
N3 N4 B1 N2 58.8(2)
C6 N4 B1 N6 113.3(2)
N3 N4 B1 N6 -61.7(2)
N2 N1 C1 C2 0.7(2)
Rh1 N1 C1 C2 175.58(14)
N2 N1 C1 C12 -177.73(17)
Rh1 N1 C1 C12 -2.9(3)
N1 C1 C2 C3 -0.7(2)
C12 C1 C2 C3 177.77(19)
N1 N2 C3 C2 0.1(2)
B1 N2 C3 C2 -177.94(19)
N1 N2 C3 C13 -178.1(2)
B1 N2 C3 C13 3.9(4)
C1 C2 C3 N2 0.3(2)
C1 C2 C3 C13 178.4(2)
N4 N3 C4 C5 -0.4(2)
Rh1 N3 C4 C5 171.17(12)
N4 N3 C4 C10 180.00(16)
Rh1 N3 C4 C10 -8.5(3)
N3 C4 C5 C6 -0.1(2)
C10 C4 C5 C6 179.53(18)
N3 N4 C6 C5 -0.7(2)
B1 N4 C6 C5 -176.15(19)
N3 N4 C6 C11 178.48(18)
B1 N4 C6 C11 3.1(3)
C4 C5 C6 N4 0.5(2)
C4 C5 C6 C11 -178.7(2)
N6 N5 C7 C8 -1.7(2)
Rh1 N5 C7 C8 179.17(16)
N6 N5 C7 C14 174.9(2)
Rh1 N5 C7 C14 -4.2(3)
N5 C7 C8 C9 1.8(3)
C14 C7 C8 C9 -174.7(2)
N5 N6 C9 C8 0.2(2)
B1 N6 C9 C8 164.5(2)
N5 N6 C9 C15 179.7(2)
B1 N6 C9 C15 -16.0(4)
C7 C8 C9 N6 -1.2(3)
C7 C8 C9 C15 179.4(2)
N3 Rh1 C16 C21 49.45(14)
N5 Rh1 C16 C21 80.8(6)
N1 Rh1 C16 C21 -37.12(14)
P1 Rh1 C16 C21 -133.19(14)
N3 Rh1 C16 C17 -124.93(15)
N5 Rh1 C16 C17 -93.6(6)
N1 Rh1 C16 C17 148.50(15)
P1 Rh1 C16 C17 52.43(15)
C21 C16 C17 F1 -177.33(16)
Rh1 C16 C17 F1 -2.4(2)
C21 C16 C17 C18 1.1(3)
Rh1 C16 C17 C18 176.03(14)
F1 C17 C18 F2 -1.1(3)
C16 C17 C18 F2 -179.53(17)
F1 C17 C18 C19 177.72(18)
C16 C17 C18 C19 -0.8(3)
F2 C18 C19 C20 178.76(17)
C17 C18 C19 C20 0.0(3)
C18 C19 C20 F3 -178.91(17)
C18 C19 C20 C21 0.3(3)
F3 C20 C21 F4 0.5(2)
C19 C20 C21 F4 -178.73(16)
F3 C20 C21 C16 179.33(16)
C19 C20 C21 C16 0.1(3)
C17 C16 C21 F4 178.02(15)
Rh1 C16 C21 F4 3.0(2)
C17 C16 C21 C20 -0.8(2)
Rh1 C16 C21 C20 -175.81(14)
C27 C22 C23 C24 1.0(4)
C22 C23 C24 C25 -3.2(4)
C23 C24 C25 C26 1.4(5)
C24 C25 C26 C27 2.7(6)
C25 C26 C27 C22 -4.8(5)
C25 C26 C27 P1 178.3(3)
C23 C22 C27 C26 3.0(4)
C23 C22 C27 P1 179.82(19)
C29 P1 C27 C26 -33.1(3)
C28 P1 C27 C26 72.5(3)
Rh1 P1 C27 C26 -155.1(2)
C29 P1 C27 C22 150.1(2)
C28 P1 C27 C22 -104.3(2)
Rh1 P1 C27 C22 28.2(2)
